data_4519312
loop_
_publ_author_name
'Oh, In Seok'
'Seo, Ye Ji'
'Hyun, Ji Young'
'Lim, Hwan Jung'
'Lee, Duck-Hyung'
'Park, Seong Jun'

_publ_section_title
;
 Acid-Catalyzed Hydrolysis and Intramolecular Cyclization of
 <i>N</i>-Cyano Sulfoximines for the Synthesis of Thiadiazine 1-Oxides.
;
_journal_issue 2
_journal_name_full 'ACS omega'
_journal_page_first 2160
_journal_page_last 2169
_journal_paper_doi 10.1021/acsomega.1c05570
_journal_volume 7
_journal_year 2022
_chemical_formula_sum 'C13 H11 N3 O S'
_chemical_formula_weight 257.31
_chemical_name_common S-216
_space_group_crystal_system orthorhombic
_space_group_IT_number 33
_space_group_name_Hall 'P 2c -2n'
_space_group_name_H-M_alt 'P n a 21'
_atom_sites_solution_hydrogens geom
_audit_creation_method SHELXL-2018/3
_cell_angle_alpha 90
_cell_angle_beta 90
_cell_angle_gamma 90
_cell_formula_units_Z 8
_cell_length_a 9.9488(6)
_cell_length_b 12.8366(7)
_cell_length_c 18.5222(11)
_cell_measurement_reflns_used 7908
_cell_measurement_temperature 100(1)
_cell_measurement_theta_max 26.4747
_cell_measurement_theta_min 2.1991
_cell_volume 2365.4(2)
_computing_cell_refinement 'Bruker SAINT'
_computing_data_collection 'Bruker APEX II'
_computing_data_reduction 'Bruker SAINT'
_computing_molecular_graphics 'Bruker SHELXTL'
_computing_publication_material 'Bruker SHELXTL'
_computing_structure_refinement 'SHELXL-2018/3 (Sheldrick, 2018)'
_computing_structure_solution 'SHELXT 2018/2 (Sheldrick, 2018)'
_diffrn_ambient_temperature 100(1)
_diffrn_detector_area_resol_mean 8.3333
_diffrn_measured_fraction_theta_full 1.000
_diffrn_measured_fraction_theta_max 1.000
_diffrn_measurement_device_type 'Bruker APEX-II CCD'
_diffrn_measurement_method 'f and w scans'
_diffrn_radiation_type MoK\a
_diffrn_radiation_wavelength 0.71073
_diffrn_reflns_av_R_equivalents 0.0518
_diffrn_reflns_av_unetI/netI 0.0485
_diffrn_reflns_Laue_measured_fraction_full 1.000
_diffrn_reflns_Laue_measured_fraction_max 1.000
_diffrn_reflns_limit_h_max 13
_diffrn_reflns_limit_h_min -13
_diffrn_reflns_limit_k_max 14
_diffrn_reflns_limit_k_min -17
_diffrn_reflns_limit_l_max 25
_diffrn_reflns_limit_l_min -25
_diffrn_reflns_number 40052
_diffrn_reflns_point_group_measured_fraction_full 1.000
_diffrn_reflns_point_group_measured_fraction_max 0.996
_diffrn_reflns_theta_full 25.242
_diffrn_reflns_theta_max 28.695
_diffrn_reflns_theta_min 2.199
_exptl_absorpt_coefficient_mu 0.264
_exptl_absorpt_correction_T_max 0.98
_exptl_absorpt_correction_T_min 0.89
_exptl_absorpt_correction_type multi-scan
_exptl_absorpt_process_details
; 
SADABS-2016/2 - Bruker AXS area detector scaling and absorption correction 
;
_exptl_crystal_colour silver
_exptl_crystal_density_diffrn 1.445
_exptl_crystal_density_method 'not measured'
_exptl_crystal_description block
_exptl_crystal_F_000 1072
_exptl_crystal_size_max 0.160
_exptl_crystal_size_mid 0.120
_exptl_crystal_size_min 0.060
_refine_diff_density_max 0.517
_refine_diff_density_min -0.278
_refine_diff_density_rms 0.060
_refine_ls_abs_structure_details
; 
 Flack x determined using 2141 quotients [(I+)-(I-)]/[(I+)+(I-)] 
 (Parsons, Flack and Wagner, Acta Cryst. B69 (2013) 249-259). 
;
_refine_ls_abs_structure_Flack 0.00(3)
_refine_ls_extinction_method none
_refine_ls_goodness_of_fit_ref 0.992
_refine_ls_hydrogen_treatment refxyz
_refine_ls_matrix_type full
_refine_ls_number_parameters 327
_refine_ls_number_reflns 6093
_refine_ls_number_restraints 1
_refine_ls_restrained_S_all 0.992
_refine_ls_R_factor_all 0.0530
_refine_ls_R_factor_gt 0.0427
_refine_ls_shift/su_max 0.000
_refine_ls_shift/su_mean 0.000
_refine_ls_structure_factor_coef Fsqd
_refine_ls_weighting_details 'w=1/[\s^2^(Fo^2^)+(0.0553P)^2^] where P=(Fo^2^+2Fc^2^)/3'
_refine_ls_weighting_scheme calc
_refine_ls_wR_factor_gt 0.0929
_refine_ls_wR_factor_ref 0.0962
_reflns_Friedel_coverage 0.936
_reflns_Friedel_fraction_full 1.000
_reflns_Friedel_fraction_max 0.993
_reflns_number_gt 5193
_reflns_number_total 6093
_reflns_threshold_expression 'I > 2\s(I)'
_cod_data_source_file ao1c05570_si_001.cif
_cod_data_source_block 20210817LT_0m
_cod_depositor_comments
;
The following automatic conversions were performed:

data item '_exptl_absorpt_correction_type' value 'Multi-Scan' was
changed to 'multi-scan' in accordance with the
/home/data/users/saulius/crontab/automatic-downloads/current/ACS/lib/dictionaries/cif_core.dic
dictionary named 'cif_core.dic' version 2.4.2 last updated on
2011-04-26.

Automatic conversion script
Id: cif_fix_values 7556 2019-12-06 15:28:31Z antanas 
;
_cod_database_code 4519312
_shelx_shelxl_version_number 2018/3
_shelx_space_group_comment
; 
The symmetry employed for this shelxl refinement is uniquely defined 
by the following loop, which should always be used as a source of 
symmetry information in preference to the above space-group names. 
They are only intended as comments. 
;
_shelx_estimated_absorpt_t_min 0.959
_shelx_estimated_absorpt_t_max 0.984

loop_
_space_group_symop_operation_xyz
'x, y, z'
'-x, -y, z+1/2'
'-x+1/2, y+1/2, z+1/2'
'x+1/2, -y+1/2, z'

loop_
_atom_site_label
_atom_site_type_symbol
_atom_site_fract_x
_atom_site_fract_y
_atom_site_fract_z
_atom_site_U_iso_or_equiv
_atom_site_adp_type
_atom_site_occupancy
_atom_site_site_symmetry_order
_atom_site_calc_flag
_atom_site_refinement_flags_posn
_atom_site_refinement_flags_adp
_atom_site_refinement_flags_occupancy
_atom_site_disorder_assembly
_atom_site_disorder_group
S1 S 0.48405(7) 0.71245(6) 0.63810(4) 0.01875(17) Uani 1 1 d . . . . .
N2 N 0.5645(2) 0.71544(19) 0.71051(14) 0.0200(6) Uani 1 1 d . . . . .
C3 C 0.5576(3) 0.6350(2) 0.75880(16) 0.0188(6) Uani 1 1 d . . . . .
N4 N 0.4751(2) 0.5553(2) 0.76023(14) 0.0205(6) Uani 1 1 d . . . . .
C5 C 0.3801(3) 0.5464(2) 0.70619(16) 0.0193(6) Uani 1 1 d . . . . .
C6 C 0.2851(3) 0.4656(2) 0.70852(17) 0.0217(7) Uani 1 1 d . . . . .
H6 H 0.288709 0.415477 0.746214 0.026 Uiso 1 1 calc R U . . .
C7 C 0.1878(3) 0.4587(3) 0.65711(18) 0.0238(7) Uani 1 1 d . . . . .
H7 H 0.124242 0.403805 0.661318 0.029 Uiso 1 1 calc R U . . .
N8 N 0.1751(3) 0.5248(2) 0.60010(14) 0.0246(6) Uani 1 1 d . . . . .
C9 C 0.2660(3) 0.6000(3) 0.59567(16) 0.0235(7) Uani 1 1 d . . . . .
H9 H 0.261922 0.646572 0.555849 0.028 Uiso 1 1 calc R U . . .
C10 C 0.3675(3) 0.6140(2) 0.64696(16) 0.0178(6) Uani 1 1 d . . . . .
O11 O 0.5632(2) 0.70243(16) 0.57313(12) 0.0233(5) Uani 1 1 d . . . . .
C12 C 0.3950(3) 0.8304(2) 0.63300(19) 0.0228(6) Uani 1 1 d . . . . .
H12A H 0.457642 0.887436 0.622863 0.034 Uiso 1 1 calc R U . . .
H12B H 0.349439 0.843405 0.679043 0.034 Uiso 1 1 calc R U . . .
H12C H 0.328131 0.826097 0.594248 0.034 Uiso 1 1 calc R U . . .
C13 C 0.6546(3) 0.6448(2) 0.82053(16) 0.0197(6) Uani 1 1 d . . . . .
C14 C 0.6509(3) 0.5714(2) 0.87603(17) 0.0227(7) Uani 1 1 d . . . . .
H14 H 0.589462 0.514847 0.873641 0.027 Uiso 1 1 calc R U . . .
C15 C 0.7369(3) 0.5808(3) 0.93487(18) 0.0252(7) Uani 1 1 d . . . . .
H15 H 0.734402 0.530379 0.972381 0.030 Uiso 1 1 calc R U . . .
C16 C 0.8261(3) 0.6634(3) 0.93902(19) 0.0264(7) Uani 1 1 d . . . . .
H16 H 0.883408 0.670715 0.979728 0.032 Uiso 1 1 calc R U . . .
C17 C 0.8310(3) 0.7352(3) 0.88333(19) 0.0249(7) Uani 1 1 d . . . . .
H17 H 0.892752 0.791557 0.885723 0.030 Uiso 1 1 calc R U . . .
C18 C 0.7469(3) 0.7256(2) 0.82423(17) 0.0217(7) Uani 1 1 d . . . . .
H18 H 0.752358 0.774736 0.785954 0.026 Uiso 1 1 calc R U . . .
S21 S 0.19320(7) 0.71520(6) 0.37803(4) 0.01820(17) Uani 1 1 d . . . . .
N22 N 0.2490(3) 0.71636(19) 0.29915(14) 0.0208(6) Uani 1 1 d . . . . .
C23 C 0.2226(3) 0.6359(2) 0.25230(16) 0.0191(6) Uani 1 1 d . . . . .
N24 N 0.1344(2) 0.5606(2) 0.25802(15) 0.0215(6) Uani 1 1 d . . . . .
C25 C 0.0592(3) 0.5543(2) 0.32013(16) 0.0202(7) Uani 1 1 d . . . . .
C26 C -0.0358(3) 0.4737(2) 0.32760(17) 0.0223(7) Uani 1 1 d . . . . .
H26 H -0.049993 0.425734 0.289291 0.027 Uiso 1 1 calc R U . . .
C27 C -0.1081(3) 0.4647(3) 0.39089(19) 0.0251(7) Uani 1 1 d . . . . .
H27 H -0.170432 0.408909 0.394390 0.030 Uiso 1 1 calc R U . . .
N28 N -0.0971(3) 0.5292(2) 0.44826(15) 0.0253(6) Uani 1 1 d . . . . .
C29 C -0.0068(3) 0.6046(3) 0.44209(17) 0.0216(7) Uani 1 1 d . . . . .
H29 H 0.005421 0.650762 0.481659 0.026 Uiso 1 1 calc R U . . .
C30 C 0.0710(3) 0.6196(2) 0.38040(17) 0.0185(6) Uani 1 1 d . . . . .
O31 O 0.2923(2) 0.70264(17) 0.43460(12) 0.0234(5) Uani 1 1 d . . . . .
C32 C 0.1130(3) 0.8354(2) 0.39174(17) 0.0218(7) Uani 1 1 d . . . . .
H32A H 0.178395 0.891921 0.386069 0.033 Uiso 1 1 calc R U . . .
H32B H 0.075079 0.837588 0.440545 0.033 Uiso 1 1 calc R U . . .
H32C H 0.040758 0.843843 0.356245 0.033 Uiso 1 1 calc R U . . .
C33 C 0.3059(3) 0.6385(2) 0.18527(16) 0.0202(6) Uani 1 1 d . . . . .
C34 C 0.4251(3) 0.6963(2) 0.18270(17) 0.0212(7) Uani 1 1 d . . . . .
H34 H 0.452454 0.735808 0.223509 0.025 Uiso 1 1 calc R U . . .
C35 C 0.5031(3) 0.6961(3) 0.12092(18) 0.0274(8) Uani 1 1 d . . . . .
H35 H 0.584023 0.735370 0.119324 0.033 Uiso 1 1 calc R U . . .
C36 C 0.4631(3) 0.6384(3) 0.06110(19) 0.0283(7) Uani 1 1 d . . . . .
H36 H 0.517029 0.637792 0.018790 0.034 Uiso 1 1 calc R U . . .
C37 C 0.3447(3) 0.5819(3) 0.0632(2) 0.0297(8) Uani 1 1 d . . . . .
H37 H 0.316848 0.543156 0.022105 0.036 Uiso 1 1 calc R U . . .
C38 C 0.2669(3) 0.5817(3) 0.12506(17) 0.0265(7) Uani 1 1 d . . . . .
H38 H 0.186048 0.542422 0.126348 0.032 Uiso 1 1 calc R U . . .

loop_
_atom_site_aniso_label
_atom_site_aniso_U_11
_atom_site_aniso_U_22
_atom_site_aniso_U_33
_atom_site_aniso_U_23
_atom_site_aniso_U_13
_atom_site_aniso_U_12
S1 0.0200(3) 0.0193(4) 0.0169(3) 0.0029(3) 0.0009(3) 0.0010(3)
N2 0.0224(13) 0.0196(14) 0.0181(13) 0.0024(11) -0.0023(11) 0.0000(10)
C3 0.0203(14) 0.0189(16) 0.0172(14) -0.0011(12) 0.0019(12) 0.0056(12)
N4 0.0237(13) 0.0186(14) 0.0191(13) 0.0020(11) -0.0011(11) 0.0013(10)
C5 0.0221(15) 0.0180(16) 0.0177(15) -0.0016(12) 0.0048(12) 0.0041(12)
C6 0.0269(16) 0.0183(16) 0.0200(16) 0.0033(13) 0.0048(13) 0.0010(13)
C7 0.0245(16) 0.0197(17) 0.0274(17) -0.0036(13) 0.0050(13) -0.0008(13)
N8 0.0257(14) 0.0261(16) 0.0219(14) -0.0028(12) -0.0007(11) -0.0010(11)
C9 0.0255(16) 0.0259(19) 0.0192(16) 0.0013(13) 0.0028(13) 0.0006(14)
C10 0.0184(14) 0.0171(15) 0.0180(15) -0.0005(12) 0.0006(12) 0.0001(11)
O11 0.0255(12) 0.0263(13) 0.0181(11) 0.0027(9) 0.0050(9) -0.0002(9)
C12 0.0221(15) 0.0209(16) 0.0254(16) 0.0051(14) 0.0017(14) 0.0022(12)
C13 0.0219(15) 0.0201(17) 0.0171(15) -0.0003(13) 0.0007(12) 0.0045(12)
C14 0.0236(15) 0.0226(17) 0.0219(16) 0.0010(14) -0.0006(14) 0.0043(12)
C15 0.0279(17) 0.0274(18) 0.0204(15) 0.0035(14) 0.0038(13) 0.0085(14)
C16 0.0232(16) 0.034(2) 0.0225(16) -0.0030(15) -0.0048(13) 0.0070(14)
C17 0.0220(14) 0.0275(18) 0.0251(16) -0.0069(15) -0.0012(14) 0.0036(12)
C18 0.0218(16) 0.0233(18) 0.0200(15) 0.0003(13) 0.0022(12) 0.0032(12)
S21 0.0181(3) 0.0187(4) 0.0178(3) 0.0004(3) -0.0006(3) -0.0009(3)
N22 0.0214(13) 0.0225(15) 0.0184(13) -0.0014(11) 0.0025(11) -0.0033(10)
C23 0.0211(14) 0.0178(16) 0.0185(15) 0.0019(12) -0.0032(12) 0.0043(12)
N24 0.0229(13) 0.0210(15) 0.0205(13) 0.0010(11) -0.0034(11) -0.0006(11)
C25 0.0196(15) 0.0205(17) 0.0205(16) 0.0045(13) -0.0049(12) 0.0020(12)
C26 0.0237(16) 0.0186(17) 0.0246(17) 0.0009(13) -0.0049(13) -0.0012(12)
C27 0.0192(15) 0.0211(17) 0.0350(19) 0.0029(14) 0.0007(14) -0.0031(12)
N28 0.0221(13) 0.0210(14) 0.0329(16) 0.0009(12) 0.0032(12) -0.0009(11)
C29 0.0215(15) 0.0214(17) 0.0219(16) 0.0019(13) 0.0002(12) 0.0022(12)
C30 0.0160(13) 0.0165(15) 0.0230(15) 0.0018(13) -0.0013(13) 0.0001(11)
O31 0.0207(11) 0.0284(13) 0.0210(11) 0.0044(10) -0.0027(9) -0.0029(9)
C32 0.0233(15) 0.0171(16) 0.0249(17) -0.0007(13) 0.0002(13) 0.0023(12)
C33 0.0236(15) 0.0181(16) 0.0189(15) 0.0038(13) 0.0011(12) 0.0035(13)
C34 0.0227(16) 0.0217(17) 0.0192(15) 0.0017(13) -0.0011(12) 0.0024(12)
C35 0.0237(18) 0.031(2) 0.027(2) 0.0056(14) 0.0016(13) -0.0010(14)
C36 0.0318(18) 0.0289(19) 0.0242(17) 0.0014(15) 0.0081(14) 0.0079(15)
C37 0.0366(19) 0.029(2) 0.0236(17) -0.0026(15) -0.0011(14) -0.0021(15)
C38 0.0303(17) 0.0242(18) 0.0250(18) 0.0003(14) -0.0004(14) -0.0032(13)

loop_
_atom_type_symbol
_atom_type_description
_atom_type_scat_dispersion_real
_atom_type_scat_dispersion_imag
_atom_type_scat_source
C C 0.0033 0.0016 'International Tables Vol C Tables 4.2.6.8 and 6.1.1.4'
H H 0.0000 0.0000 'International Tables Vol C Tables 4.2.6.8 and 6.1.1.4'
N N 0.0061 0.0033 'International Tables Vol C Tables 4.2.6.8 and 6.1.1.4'
O O 0.0106 0.0060 'International Tables Vol C Tables 4.2.6.8 and 6.1.1.4'
S S 0.1246 0.1234 'International Tables Vol C Tables 4.2.6.8 and 6.1.1.4'

loop_
_geom_angle_atom_site_label_1
_geom_angle_atom_site_label_2
_geom_angle_atom_site_label_3
_geom_angle
_geom_angle_site_symmetry_1
_geom_angle_site_symmetry_3
_geom_angle_publ_flag
O11 S1 N2 115.98(12) . . ?
O11 S1 C10 112.41(14) . . ?
N2 S1 C10 106.33(14) . . ?
O11 S1 C12 107.89(15) . . ?
N2 S1 C12 106.47(15) . . ?
C10 S1 C12 107.31(15) . . ?
C3 N2 S1 121.1(2) . . ?
N4 C3 N2 129.3(3) . . ?
N4 C3 C13 116.8(3) . . ?
N2 C3 C13 113.7(3) . . ?
C3 N4 C5 118.5(3) . . ?
N4 C5 C6 120.0(3) . . ?
N4 C5 C10 125.2(3) . . ?
C6 C5 C10 114.8(3) . . ?
C7 C6 C5 120.4(3) . . ?
C7 C6 H6 119.8 . . ?
C5 C6 H6 119.8 . . ?
N8 C7 C6 124.7(3) . . ?
N8 C7 H7 117.7 . . ?
C6 C7 H7 117.7 . . ?
C9 N8 C7 116.0(3) . . ?
N8 C9 C10 123.0(3) . . ?
N8 C9 H9 118.5 . . ?
C10 C9 H9 118.5 . . ?
C9 C10 C5 121.1(3) . . ?
C9 C10 S1 121.0(2) . . ?
C5 C10 S1 117.9(2) . . ?
S1 C12 H12A 109.5 . . ?
S1 C12 H12B 109.5 . . ?
H12A C12 H12B 109.5 . . ?
S1 C12 H12C 109.5 . . ?
H12A C12 H12C 109.5 . . ?
H12B C12 H12C 109.5 . . ?
C18 C13 C14 119.1(3) . . ?
C18 C13 C3 121.7(3) . . ?
C14 C13 C3 119.2(3) . . ?
C15 C14 C13 120.2(3) . . ?
C15 C14 H14 119.9 . . ?
C13 C14 H14 119.9 . . ?
C16 C15 C14 120.3(3) . . ?
C16 C15 H15 119.9 . . ?
C14 C15 H15 119.9 . . ?
C17 C16 C15 119.4(3) . . ?
C17 C16 H16 120.3 . . ?
C15 C16 H16 120.3 . . ?
C18 C17 C16 120.6(3) . . ?
C18 C17 H17 119.7 . . ?
C16 C17 H17 119.7 . . ?
C17 C18 C13 120.4(3) . . ?
C17 C18 H18 119.8 . . ?
C13 C18 H18 119.8 . . ?
O31 S21 N22 115.82(14) . . ?
O31 S21 C30 112.44(14) . . ?
N22 S21 C30 106.28(15) . . ?
O31 S21 C32 107.63(14) . . ?
N22 S21 C32 106.76(15) . . ?
C30 S21 C32 107.50(14) . . ?
C23 N22 S21 121.0(2) . . ?
N24 C23 N22 129.2(3) . . ?
N24 C23 C33 117.1(3) . . ?
N22 C23 C33 113.7(3) . . ?
C23 N24 C25 118.4(3) . . ?
N24 C25 C30 125.8(3) . . ?
N24 C25 C26 119.4(3) . . ?
C30 C25 C26 114.7(3) . . ?
C27 C26 C25 119.6(3) . . ?
C27 C26 H26 120.2 . . ?
C25 C26 H26 120.2 . . ?
N28 C27 C26 125.1(3) . . ?
N28 C27 H27 117.5 . . ?
C26 C27 H27 117.5 . . ?
C29 N28 C27 115.7(3) . . ?
N28 C29 C30 123.2(3) . . ?
N28 C29 H29 118.4 . . ?
C30 C29 H29 118.4 . . ?
C29 C30 C25 121.6(3) . . ?
C29 C30 S21 120.6(2) . . ?
C25 C30 S21 117.7(2) . . ?
S21 C32 H32A 109.5 . . ?
S21 C32 H32B 109.5 . . ?
H32A C32 H32B 109.5 . . ?
S21 C32 H32C 109.5 . . ?
H32A C32 H32C 109.5 . . ?
H32B C32 H32C 109.5 . . ?
C38 C33 C34 119.2(3) . . ?
C38 C33 C23 120.1(3) . . ?
C34 C33 C23 120.7(3) . . ?
C35 C34 C33 120.2(3) . . ?
C35 C34 H34 119.9 . . ?
C33 C34 H34 119.9 . . ?
C34 C35 C36 119.9(3) . . ?
C34 C35 H35 120.0 . . ?
C36 C35 H35 120.0 . . ?
C37 C36 C35 120.1(3) . . ?
C37 C36 H36 120.0 . . ?
C35 C36 H36 120.0 . . ?
C38 C37 C36 120.0(3) . . ?
C38 C37 H37 120.0 . . ?
C36 C37 H37 120.0 . . ?
C37 C38 C33 120.6(3) . . ?
C37 C38 H38 119.7 . . ?
C33 C38 H38 119.7 . . ?

loop_
_geom_bond_atom_site_label_1
_geom_bond_atom_site_label_2
_geom_bond_distance
_geom_bond_site_symmetry_2
_geom_bond_publ_flag
S1 O11 1.444(2) . ?
S1 N2 1.562(3) . ?
S1 C10 1.723(3) . ?
S1 C12 1.757(3) . ?
N2 C3 1.367(4) . ?
C3 N4 1.312(4) . ?
C3 C13 1.502(4) . ?
N4 C5 1.381(4) . ?
C5 C6 1.404(4) . ?
C5 C10 1.405(4) . ?
C6 C7 1.361(4) . ?
C6 H6 0.9500 . ?
C7 N8 1.360(4) . ?
C7 H7 0.9500 . ?
N8 C9 1.326(4) . ?
C9 C10 1.398(4) . ?
C9 H9 0.9500 . ?
C12 H12A 0.9800 . ?
C12 H12B 0.9800 . ?
C12 H12C 0.9800 . ?
C13 C18 1.388(4) . ?
C13 C14 1.395(4) . ?
C14 C15 1.391(4) . ?
C14 H14 0.9500 . ?
C15 C16 1.385(5) . ?
C15 H15 0.9500 . ?
C16 C17 1.384(5) . ?
C16 H16 0.9500 . ?
C17 C18 1.383(4) . ?
C17 H17 0.9500 . ?
C18 H18 0.9500 . ?
S21 O31 1.448(2) . ?
S21 N22 1.563(3) . ?
S21 C30 1.728(3) . ?
S21 C32 1.756(3) . ?
N22 C23 1.375(4) . ?
C23 N24 1.309(4) . ?
C23 C33 1.493(4) . ?
N24 C25 1.375(4) . ?
C25 C30 1.401(4) . ?
C25 C26 1.407(4) . ?
C26 C27 1.380(4) . ?
C26 H26 0.9500 . ?
C27 N28 1.351(4) . ?
C27 H27 0.9500 . ?
N28 C29 1.326(4) . ?
C29 C30 1.394(4) . ?
C29 H29 0.9500 . ?
C32 H32A 0.9800 . ?
C32 H32B 0.9800 . ?
C32 H32C 0.9800 . ?
C33 C38 1.387(4) . ?
C33 C34 1.400(4) . ?
C34 C35 1.383(4) . ?
C34 H34 0.9500 . ?
C35 C36 1.391(5) . ?
C35 H35 0.9500 . ?
C36 C37 1.384(5) . ?
C36 H36 0.9500 . ?
C37 C38 1.383(5) . ?
C37 H37 0.9500 . ?
C38 H38 0.9500 . ?

loop_
_geom_torsion_atom_site_label_1
_geom_torsion_atom_site_label_2
_geom_torsion_atom_site_label_3
_geom_torsion_atom_site_label_4
_geom_torsion
_geom_torsion_site_symmetry_1
_geom_torsion_site_symmetry_2
_geom_torsion_site_symmetry_3
_geom_torsion_site_symmetry_4
_geom_torsion_publ_flag
O11 S1 N2 C3 -111.2(2) . . . . ?
C10 S1 N2 C3 14.5(3) . . . . ?
C12 S1 N2 C3 128.7(2) . . . . ?
S1 N2 C3 N4 -11.1(4) . . . . ?
S1 N2 C3 C13 172.5(2) . . . . ?
N2 C3 N4 C5 0.7(5) . . . . ?
C13 C3 N4 C5 177.0(2) . . . . ?
C3 N4 C5 C6 -176.1(3) . . . . ?
C3 N4 C5 C10 2.9(4) . . . . ?
N4 C5 C6 C7 177.3(3) . . . . ?
C10 C5 C6 C7 -1.8(4) . . . . ?
C5 C6 C7 N8 1.4(5) . . . . ?
C6 C7 N8 C9 0.4(5) . . . . ?
C7 N8 C9 C10 -1.8(4) . . . . ?
N8 C9 C10 C5 1.3(5) . . . . ?
N8 C9 C10 S1 179.4(2) . . . . ?
N4 C5 C10 C9 -178.5(3) . . . . ?
C6 C5 C10 C9 0.5(4) . . . . ?
N4 C5 C10 S1 3.3(4) . . . . ?
C6 C5 C10 S1 -177.6(2) . . . . ?
O11 S1 C10 C9 -61.3(3) . . . . ?
N2 S1 C10 C9 170.8(2) . . . . ?
C12 S1 C10 C9 57.1(3) . . . . ?
O11 S1 C10 C5 116.8(2) . . . . ?
N2 S1 C10 C5 -11.1(3) . . . . ?
C12 S1 C10 C5 -124.7(2) . . . . ?
N4 C3 C13 C18 179.5(3) . . . . ?
N2 C3 C13 C18 -3.6(4) . . . . ?
N4 C3 C13 C14 -1.3(4) . . . . ?
N2 C3 C13 C14 175.6(3) . . . . ?
C18 C13 C14 C15 1.3(4) . . . . ?
C3 C13 C14 C15 -177.9(3) . . . . ?
C13 C14 C15 C16 0.4(5) . . . . ?
C14 C15 C16 C17 -1.4(5) . . . . ?
C15 C16 C17 C18 0.7(5) . . . . ?
C16 C17 C18 C13 1.1(5) . . . . ?
C14 C13 C18 C17 -2.1(4) . . . . ?
C3 C13 C18 C17 177.1(3) . . . . ?
O31 S21 N22 C23 111.2(2) . . . . ?
C30 S21 N22 C23 -14.5(3) . . . . ?
C32 S21 N22 C23 -129.0(2) . . . . ?
S21 N22 C23 N24 13.5(4) . . . . ?
S21 N22 C23 C33 -168.0(2) . . . . ?
N22 C23 N24 C25 -3.6(5) . . . . ?
C33 C23 N24 C25 178.0(3) . . . . ?
C23 N24 C25 C30 -2.5(4) . . . . ?
C23 N24 C25 C26 -179.7(3) . . . . ?
N24 C25 C26 C27 177.6(3) . . . . ?
C30 C25 C26 C27 0.1(4) . . . . ?
C25 C26 C27 N28 0.8(5) . . . . ?
C26 C27 N28 C29 -1.5(5) . . . . ?
C27 N28 C29 C30 1.3(4) . . . . ?
N28 C29 C30 C25 -0.5(5) . . . . ?
N28 C29 C30 S21 -176.4(2) . . . . ?
N24 C25 C30 C29 -177.6(3) . . . . ?
C26 C25 C30 C29 -0.3(4) . . . . ?
N24 C25 C30 S21 -1.6(4) . . . . ?
C26 C25 C30 S21 175.8(2) . . . . ?
O31 S21 C30 C29 57.7(3) . . . . ?
N22 S21 C30 C29 -174.6(2) . . . . ?
C32 S21 C30 C29 -60.6(3) . . . . ?
O31 S21 C30 C25 -118.4(2) . . . . ?
N22 S21 C30 C25 9.3(3) . . . . ?
C32 S21 C30 C25 123.3(2) . . . . ?
N24 C23 C33 C38 16.5(4) . . . . ?
N22 C23 C33 C38 -162.1(3) . . . . ?
N24 C23 C33 C34 -162.3(3) . . . . ?
N22 C23 C33 C34 19.1(4) . . . . ?
C38 C33 C34 C35 -0.4(5) . . . . ?
C23 C33 C34 C35 178.4(3) . . . . ?
C33 C34 C35 C36 0.1(5) . . . . ?
C34 C35 C36 C37 0.5(5) . . . . ?
C35 C36 C37 C38 -0.8(5) . . . . ?
C36 C37 C38 C33 0.4(5) . . . . ?
C34 C33 C38 C37 0.1(5) . . . . ?
C23 C33 C38 C37 -178.7(3) . . . . ?
